data_4319670
loop_
_publ_author_name
'Tristram Chivers'
'Mark Krahn'
'Masood Parvez'
'Gabriele Schatte'

_publ_contact_author_address
; Department of Chemistry
  University of Calgary
  Calgary Alberta T2N 1N4
  Canada
;
_publ_contact_author_email chivers@ucalgary.ca
_publ_contact_author_fax '001 403 289 9488'
_publ_contact_author_name 'Dr Tristram Chivers'
_publ_contact_author_phone '001 403 220 5741'
_publ_section_title
;
 Preparation and X-ray Structures of Alkali-Metal Derivatives of the
 Ambidentate Anions [tBuN(E)P(\m-NtBu)2P(E)NtBu]2- (E = S, Se) and
 [tBuN(Se)P(\m-NtBu)2PN(H)tBu)]-
;
_journal_name_full 'Inorganic Chemistry'
_journal_page_first 2547
_journal_page_last 2553
_journal_paper_doi 10.1021/ic001093o
_journal_volume 40
_journal_year 2001
_chemical_formula_moiety 'C22 H53 Li N6 P2 S2'
_chemical_formula_sum 'C22 H53 Li N6 P2 S2'
_chemical_formula_weight 534.70
_chemical_name_systematic
; 
 ? 
;
_space_group_IT_number 14
_symmetry_cell_setting monoclinic
_symmetry_space_group_name_Hall '-P 2ybc'
_symmetry_space_group_name_H-M 'P 1 21/c 1'
_atom_sites_solution_hydrogens geom
_atom_sites_solution_primary direct
_atom_sites_solution_secondary difmap
_cell_angle_alpha 90.00
_cell_angle_beta 96.96(3)
_cell_angle_gamma 90.00
_cell_formula_units_Z 4
_cell_length_a 10.477(3)
_cell_length_b 10.455(4)
_cell_length_c 29.375(7)
_cell_measurement_reflns_used 15
_cell_measurement_temperature 293(2)
_cell_measurement_theta_max 20.19
_cell_measurement_theta_min 15.72
_cell_volume 3193.9(17)
_computing_cell_refinement 'MSC/AFC Diffractometer Control'
_computing_data_collection 'MSC/AFC Diffractometer Control'
_computing_data_reduction 'teXsan (MSC, 1995)'
_computing_molecular_graphics 'teXsan (MSC, 1995)'
_computing_publication_material 'teXsan (MSC, 1995)'
_computing_structure_refinement 'SHELXL-97 (Sheldrick, 1997)'
_computing_structure_solution SIR-92
_diffrn_ambient_temperature 170(2)
_diffrn_measured_fraction_theta_full 0.938
_diffrn_measured_fraction_theta_max 0.938
_diffrn_measurement_device 'Rigaku AFC6S'
_diffrn_measurement_method \w-2\q
_diffrn_radiation_detector 'scintillation counter'
_diffrn_radiation_monochromator graphite
_diffrn_radiation_source 'fine-focus sealed tube'
_diffrn_radiation_type MoK\a
_diffrn_radiation_wavelength 0.71069
_diffrn_reflns_av_R_equivalents 0.0685
_diffrn_reflns_av_sigmaI/netI 0.0880
_diffrn_reflns_limit_h_max 12
_diffrn_reflns_limit_h_min 0
_diffrn_reflns_limit_k_max 12
_diffrn_reflns_limit_k_min 0
_diffrn_reflns_limit_l_max 34
_diffrn_reflns_limit_l_min -34
_diffrn_reflns_number 5968
_diffrn_reflns_theta_full 25.05
_diffrn_reflns_theta_max 25.05
_diffrn_reflns_theta_min 2.54
_diffrn_standards_decay_% 'no decay'
_diffrn_standards_interval_count 200
_diffrn_standards_number 3
_exptl_absorpt_coefficient_mu 0.287
_exptl_absorpt_correction_T_max 1.000
_exptl_absorpt_correction_T_min 0.983
_exptl_absorpt_correction_type psi-scan
_exptl_absorpt_process_details
;
 North,Phillips & Matthews, 1968
;
_exptl_crystal_colour colourless
_exptl_crystal_density_diffrn 1.112
_exptl_crystal_density_method 'not measured'
_exptl_crystal_description prism
_exptl_crystal_F_000 1168
_exptl_crystal_size_max 0.6
_exptl_crystal_size_mid 0.4
_exptl_crystal_size_min 0.4
_refine_diff_density_max 0.518
_refine_diff_density_min -0.371
_refine_diff_density_rms 0.081
_refine_ls_extinction_method none
_refine_ls_goodness_of_fit_ref 1.076
_refine_ls_hydrogen_treatment mixed
_refine_ls_matrix_type full
_refine_ls_number_parameters 315
_refine_ls_number_reflns 5637
_refine_ls_number_restraints 0
_refine_ls_restrained_S_all 1.076
_refine_ls_R_factor_all 0.1556
_refine_ls_R_factor_gt 0.0673
_refine_ls_shift/su_max 0.023
_refine_ls_shift/su_mean 0.001
_refine_ls_structure_factor_coef Fsqd
_refine_ls_weighting_details 'w=1/[\s^2^(Fo^2^)+(0.0180P)^2^+16.2472P] where P=(Fo^2^+2Fc^2^)/3'
_refine_ls_weighting_scheme calc
_refine_ls_wR_factor_gt 0.1568
_refine_ls_wR_factor_ref 0.1929
_reflns_number_gt 2976
_reflns_number_total 5637
_reflns_threshold_expression >2sigma(I)
_cod_data_source_file ic001093o_2.cif
_cod_data_source_block 8a
_cod_depositor_comments
;
The following automatic conversions were performed:

'_refine_ls_weighting_scheme' value 'calc
w=1/[\s^2^(Fo^2^)+(0.0180P)^2^+16.2472P] where P=(Fo^2^+2Fc^2^)/3'
was changed to 'calc'. New tag '_refine_ls_weighting_details' was
created. The value of the new tag was set to
'w=1/[\s^2^(Fo^2^)+(0.0180P)^2^+16.2472P] where P=(Fo^2^+2Fc^2^)/3'.

Automatic conversion script
Id: cif_fix_values 3143 2015-03-26 13:38:13Z robertas 
;
_cod_database_code 4319670

loop_
_symmetry_equiv_pos_as_xyz
'x, y, z'
'-x, y+1/2, -z+1/2'
'-x, -y, -z'
'x, -y-3/6, z-3/6'

loop_
_atom_site_label
_atom_site_type_symbol
_atom_site_fract_x
_atom_site_fract_y
_atom_site_fract_z
_atom_site_U_iso_or_equiv
_atom_site_adp_type
_atom_site_occupancy
_atom_site_calc_flag
_atom_site_refinement_flags
_atom_site_disorder_assembly
_atom_site_disorder_group
S1 S -0.56981(15) -1.17262(16) 0.82927(6) 0.0441(4) Uani 1 d . . .
S2 S -0.87560(18) -1.49117(16) 0.83499(6) 0.0512(5) Uani 1 d . . .
P1 P -0.71189(14) -1.14964(15) 0.86716(5) 0.0308(4) Uani 1 d . . .
P2 P -0.87290(14) -1.33098(15) 0.86784(5) 0.0329(4) Uani 1 d . . .
N1 N -0.7375(4) -1.2820(4) 0.89934(16) 0.0320(11) Uani 1 d . . .
N2 N -0.8598(4) -1.1920(4) 0.84034(15) 0.0335(11) Uani 1 d . . .
N3 N -0.6958(4) -1.0137(4) 0.88997(16) 0.0342(11) Uani 1 d . . .
N4 N -0.9921(5) -1.3199(5) 0.89908(17) 0.0418(13) Uani 1 d . . .
H4 H -0.9917 -1.2487 0.9137 0.113(5) Uiso 1 calc R . .
N5 N -0.3659(5) -0.8896(6) 0.8793(2) 0.0555(16) Uani 1 d . . .
N6 N -0.5449(6) -0.8195(6) 0.7995(2) 0.0577(16) Uani 1 d . . .
C1 C -0.6426(6) -1.3559(6) 0.9309(2) 0.0382(14) Uani 1 d . . .
C2 C -0.5714(7) -1.4540(7) 0.9045(3) 0.064(2) Uani 1 d . . .
H2A H -0.5267 -1.4105 0.8824 0.113(5) Uiso 1 calc R . .
H2B H -0.6321 -1.5130 0.8891 0.113(5) Uiso 1 calc R . .
H2C H -0.5106 -1.4998 0.9256 0.113(5) Uiso 1 calc R . .
C3 C -0.7139(7) -1.4252(8) 0.9653(3) 0.071(2) Uani 1 d . . .
H3A H -0.6531 -1.4638 0.9883 0.113(5) Uiso 1 calc R . .
H3B H -0.7675 -1.4903 0.9499 0.113(5) Uiso 1 calc R . .
H3C H -0.7663 -1.3654 0.9795 0.113(5) Uiso 1 calc R . .
C4 C -0.5452(6) -1.2639(7) 0.9555(2) 0.0574(19) Uani 1 d . . .
H4A H -0.5882 -1.2056 0.9737 0.113(5) Uiso 1 calc R . .
H4B H -0.5040 -1.2168 0.9333 0.113(5) Uiso 1 calc R . .
H4C H -0.4817 -1.3113 0.9750 0.113(5) Uiso 1 calc R . .
C5 C -0.9259(6) -1.1483(7) 0.7954(2) 0.0466(16) Uani 1 d . . .
C6 C -0.9012(9) -1.0078(8) 0.7895(3) 0.084(3) Uani 1 d . . .
H6A H -0.9353 -0.9818 0.7591 0.113(5) Uiso 1 calc R . .
H6B H -0.8103 -0.9920 0.7941 0.113(5) Uiso 1 calc R . .
H6C H -0.9423 -0.9600 0.8115 0.113(5) Uiso 1 calc R . .
C7 C -0.8748(8) -1.2204(9) 0.7559(2) 0.075(3) Uani 1 d . . .
H7A H -0.7846 -1.2036 0.7563 0.113(5) Uiso 1 calc R . .
H7B H -0.9198 -1.1923 0.7272 0.113(5) Uiso 1 calc R . .
H7C H -0.8880 -1.3106 0.7594 0.113(5) Uiso 1 calc R . .
C8 C -1.0675(6) -1.1733(9) 0.7936(3) 0.073(2) Uani 1 d . . .
H8A H -1.1105 -1.1451 0.7646 0.113(5) Uiso 1 calc R . .
H8B H -1.1007 -1.1274 0.8179 0.113(5) Uiso 1 calc R . .
H8C H -1.0818 -1.2632 0.7971 0.113(5) Uiso 1 calc R . .
C9 C -0.7692(6) -0.9465(6) 0.9224(2) 0.0426(16) Uani 1 d . . .
C10 C -0.8826(11) -1.0087(12) 0.9338(5) 0.204(9) Uani 1 d . . .
H10A H -0.9434 -1.0169 0.9067 0.113(5) Uiso 1 calc R . .
H10B H -0.9199 -0.9590 0.9562 0.113(5) Uiso 1 calc R . .
H10C H -0.8607 -1.0921 0.9460 0.113(5) Uiso 1 calc R . .
C11 C -0.8001(16) -0.8200(10) 0.9053(4) 0.204(9) Uani 1 d . . .
H11A H -0.8598 -0.8255 0.8779 0.113(5) Uiso 1 calc R . .
H11B H -0.7231 -0.7780 0.8985 0.113(5) Uiso 1 calc R . .
H11C H -0.8380 -0.7719 0.9280 0.113(5) Uiso 1 calc R . .
C12 C -0.6857(11) -0.9253(14) 0.9658(4) 0.167(7) Uani 1 d . . .
H12A H -0.7321 -0.8782 0.9865 0.113(5) Uiso 1 calc R . .
H12B H -0.6112 -0.8775 0.9599 0.113(5) Uiso 1 calc R . .
H12C H -0.6594 -1.0062 0.9792 0.113(5) Uiso 1 calc R . .
C13 C -1.1016(6) -1.4049(7) 0.9081(3) 0.0524(18) Uani 1 d . . .
C14 C -1.1680(7) -1.3343(8) 0.9437(3) 0.075(2) Uani 1 d . . .
H14A H -1.1073 -1.3176 0.9702 0.113(5) Uiso 1 calc R . .
H14B H -1.2370 -1.3858 0.9524 0.113(5) Uiso 1 calc R . .
H14C H -1.2018 -1.2548 0.9311 0.113(5) Uiso 1 calc R . .
C15 C -1.0536(7) -1.5326(7) 0.9277(3) 0.071(2) Uani 1 d . . .
H15A H -0.9942 -1.5187 0.9548 0.113(5) Uiso 1 calc R . .
H15B H -1.0111 -1.5777 0.9053 0.113(5) Uiso 1 calc R . .
H15C H -1.1250 -1.5823 0.9353 0.113(5) Uiso 1 calc R . .
C16 C -1.1936(7) -1.4240(9) 0.8644(3) 0.083(3) Uani 1 d . . .
H16A H -1.2615 -1.4809 0.8704 0.113(5) Uiso 1 calc R . .
H16B H -1.1479 -1.4600 0.8411 0.113(5) Uiso 1 calc R . .
H16C H -1.2296 -1.3430 0.8542 0.113(5) Uiso 1 calc R . .
C17 C -0.2857(8) -0.9991(10) 0.8919(4) 0.107(4) Uani 1 d . . .
H17A H -0.3171 -1.0428 0.9171 0.113(5) Uiso 1 calc R . .
H17B H -0.1989 -0.9714 0.9009 0.113(5) Uiso 1 calc R . .
H17C H -0.2877 -1.0561 0.8662 0.113(5) Uiso 1 calc R . .
C18 C -0.3572(9) -0.8070(10) 0.9187(3) 0.105(3) Uani 1 d . . .
H18A H -0.3794 -0.8543 0.9447 0.113(5) Uiso 1 calc R . .
H18B H -0.4155 -0.7365 0.9126 0.113(5) Uiso 1 calc R . .
H18C H -0.2710 -0.7752 0.9252 0.113(5) Uiso 1 calc R . .
C19 C -0.3260(9) -0.8269(12) 0.8398(3) 0.113(4) Uani 1 d . . .
H19A H -0.2555 -0.7698 0.8501 0.113(5) Uiso 1 calc R . .
H19B H -0.2930 -0.8914 0.8206 0.113(5) Uiso 1 calc R . .
C20 C -0.4217(8) -0.7555(10) 0.8124(4) 0.113(4) Uani 1 d . . .
H20A H -0.3873 -0.7306 0.7845 0.113(5) Uiso 1 calc R . .
H20B H -0.4377 -0.6777 0.8288 0.113(5) Uiso 1 calc R . .
C21 C -0.6422(9) -0.7224(9) 0.7934(4) 0.101(3) Uani 1 d . . .
H21A H -0.6453 -0.6777 0.8217 0.113(5) Uiso 1 calc R . .
H21B H -0.7242 -0.7614 0.7840 0.113(5) Uiso 1 calc R . .
H21C H -0.6223 -0.6633 0.7702 0.113(5) Uiso 1 calc R . .
C22 C -0.5459(14) -0.8935(10) 0.7586(3) 0.151(6) Uani 1 d . . .
H22A H -0.6233 -0.9435 0.7539 0.113(5) Uiso 1 calc R . .
H22B H -0.4727 -0.9494 0.7614 0.113(5) Uiso 1 calc R . .
H22C H -0.5425 -0.8374 0.7329 0.113(5) Uiso 1 calc R . .
Li1 Li -0.5549(10) -0.9486(10) 0.8547(4) 0.043(3) Uani 1 d . . .

loop_
_atom_site_aniso_label
_atom_site_aniso_U_11
_atom_site_aniso_U_22
_atom_site_aniso_U_33
_atom_site_aniso_U_23
_atom_site_aniso_U_13
_atom_site_aniso_U_12
S1 0.0453(9) 0.0450(9) 0.0458(9) -0.0085(8) 0.0205(7) -0.0038(8)
S2 0.0563(11) 0.0369(9) 0.0588(12) -0.0147(8) 0.0000(9) -0.0034(8)
P1 0.0327(8) 0.0308(8) 0.0290(8) -0.0016(7) 0.0045(6) -0.0010(7)
P2 0.0321(8) 0.0303(8) 0.0357(8) -0.0013(7) 0.0014(6) -0.0031(7)
N1 0.031(3) 0.029(3) 0.036(3) 0.001(2) 0.004(2) 0.001(2)
N2 0.038(3) 0.034(3) 0.028(3) 0.002(2) 0.001(2) -0.003(2)
N3 0.036(3) 0.030(3) 0.036(3) -0.002(2) 0.006(2) -0.003(2)
N4 0.043(3) 0.034(3) 0.049(3) 0.000(3) 0.010(2) -0.004(2)
N5 0.046(3) 0.056(4) 0.066(4) 0.004(3) 0.011(3) -0.006(3)
N6 0.065(4) 0.050(4) 0.060(4) 0.015(3) 0.017(3) -0.006(3)
C1 0.036(3) 0.039(3) 0.037(3) 0.003(3) -0.008(3) 0.002(3)
C2 0.057(5) 0.050(4) 0.079(6) -0.008(4) -0.013(4) 0.017(4)
C3 0.064(5) 0.084(6) 0.062(5) 0.035(5) -0.012(4) -0.008(5)
C4 0.049(4) 0.053(4) 0.066(5) 0.000(4) -0.009(4) -0.001(4)
C5 0.048(4) 0.052(4) 0.037(4) 0.012(3) -0.004(3) -0.004(3)
C6 0.121(7) 0.062(5) 0.054(5) 0.019(4) -0.044(5) -0.019(5)
C7 0.086(6) 0.102(7) 0.036(4) 0.000(4) -0.001(4) -0.008(5)
C8 0.051(4) 0.102(7) 0.060(5) 0.020(5) -0.015(4) 0.004(5)
C9 0.042(4) 0.033(3) 0.055(4) -0.014(3) 0.014(3) -0.003(3)
C10 0.160(12) 0.172(13) 0.315(19) -0.185(14) 0.177(13) -0.086(10)
C11 0.40(2) 0.101(9) 0.137(11) 0.031(8) 0.147(14) 0.143(13)
C12 0.124(10) 0.253(17) 0.118(10) -0.117(11) -0.007(8) 0.074(11)
C13 0.036(4) 0.055(4) 0.068(5) 0.013(4) 0.013(3) -0.009(3)
C14 0.059(5) 0.078(6) 0.096(6) 0.018(5) 0.040(4) 0.008(5)
C15 0.064(5) 0.051(5) 0.101(7) 0.025(4) 0.023(5) -0.007(4)
C16 0.045(5) 0.098(7) 0.104(7) 0.016(6) -0.004(5) -0.031(5)
C17 0.060(6) 0.095(7) 0.162(11) 0.001(8) -0.002(6) -0.002(6)
C18 0.090(7) 0.104(8) 0.121(9) -0.028(7) 0.010(6) -0.029(6)
C19 0.077(7) 0.156(11) 0.108(8) 0.042(8) 0.025(6) -0.041(8)
C20 0.063(6) 0.099(8) 0.180(11) 0.084(8) 0.027(7) -0.002(6)
C21 0.083(7) 0.074(6) 0.142(10) 0.051(6) -0.003(6) 0.000(5)
C22 0.298(18) 0.095(8) 0.078(8) 0.012(6) 0.094(9) -0.047(10)
Li1 0.052(6) 0.041(6) 0.037(6) 0.002(5) 0.013(5) -0.002(5)

loop_
_atom_type_symbol
_atom_type_description
_atom_type_scat_dispersion_real
_atom_type_scat_dispersion_imag
_atom_type_scat_source
C C 0.0033 0.0016 'International Tables Vol C Tables 4.2.6.8 and 6.1.1.4'
H H 0.0000 0.0000 'International Tables Vol C Tables 4.2.6.8 and 6.1.1.4'
N N 0.0061 0.0033 'International Tables Vol C Tables 4.2.6.8 and 6.1.1.4'
S S 0.1246 0.1234 'International Tables Vol C Tables 4.2.6.8 and 6.1.1.4'
P P 0.1023 0.0942 'International Tables Vol C Tables 4.2.6.8 and 6.1.1.4'
Li Li -0.0003 0.0001 'International Tables Vol C Tables 4.2.6.8 and 6.1.1.4'

loop_
_geom_angle_atom_site_label_1
_geom_angle_atom_site_label_2
_geom_angle_atom_site_label_3
_geom_angle
_geom_angle_site_symmetry_1
_geom_angle_site_symmetry_3
_geom_angle_publ_flag
P1 S1 Li1 74.8(2) . . ?
N3 P1 N2 118.4(3) . . ?
N3 P1 N1 120.7(2) . . ?
N2 P1 N1 81.5(2) . . ?
N3 P1 S1 107.48(19) . . ?
N2 P1 S1 114.28(18) . . ?
N1 P1 S1 112.99(17) . . ?
N3 P1 P2 135.16(19) . . ?
N2 P1 P2 40.92(16) . . ?
N1 P1 P2 40.97(16) . . ?
S1 P1 P2 117.36(9) . . ?
N3 P1 Li1 47.4(3) . . ?
N2 P1 Li1 131.9(3) . . ?
N1 P1 Li1 146.6(3) . . ?
S1 P1 Li1 60.6(2) . . ?
P2 P1 Li1 172.2(2) . . ?
N4 P2 N1 108.7(3) . . ?
N4 P2 N2 108.7(3) . . ?
N1 P2 N2 83.6(2) . . ?
N4 P2 S2 112.0(2) . . ?
N1 P2 S2 120.03(18) . . ?
N2 P2 S2 120.53(18) . . ?
N4 P2 P1 120.2(2) . . ?
N1 P2 P1 42.12(16) . . ?
N2 P2 P1 41.91(17) . . ?
S2 P2 P1 127.80(10) . . ?
C1 N1 P2 129.9(4) . . ?
C1 N1 P1 128.6(4) . . ?
P2 N1 P1 96.9(2) . . ?
C5 N2 P2 129.6(4) . . ?
C5 N2 P1 128.9(4) . . ?
P2 N2 P1 97.2(2) . . ?
C9 N3 P1 132.0(4) . . ?
C9 N3 Li1 129.9(5) . . ?
P1 N3 Li1 97.7(4) . . ?
C13 N4 P2 135.0(5) . . ?
C19 N5 C18 112.4(8) . . ?
C19 N5 C17 110.7(8) . . ?
C18 N5 C17 106.9(7) . . ?
C19 N5 Li1 102.1(6) . . ?
C18 N5 Li1 114.5(6) . . ?
C17 N5 Li1 110.4(6) . . ?
C22 N6 C21 110.1(8) . . ?
C22 N6 C20 112.4(8) . . ?
C21 N6 C20 107.5(7) . . ?
C22 N6 Li1 107.6(6) . . ?
C21 N6 Li1 116.6(6) . . ?
C20 N6 Li1 102.6(6) . . ?
N1 C1 C3 108.5(5) . . ?
N1 C1 C4 109.1(5) . . ?
C3 C1 C4 110.1(6) . . ?
N1 C1 C2 111.2(5) . . ?
C3 C1 C2 109.1(6) . . ?
C4 C1 C2 108.9(5) . . ?
N2 C5 C8 109.3(5) . . ?
N2 C5 C6 109.5(5) . . ?
C8 C5 C6 110.4(7) . . ?
N2 C5 C7 110.7(6) . . ?
C8 C5 C7 108.8(6) . . ?
C6 C5 C7 108.2(6) . . ?
C10 C9 C11 110.0(10) . . ?
C10 C9 C12 106.8(9) . . ?
C11 C9 C12 104.4(9) . . ?
C10 C9 N3 116.6(6) . . ?
C11 C9 N3 109.1(6) . . ?
C12 C9 N3 109.2(6) . . ?
N4 C13 C14 105.0(6) . . ?
N4 C13 C15 111.3(5) . . ?
C14 C13 C15 109.1(6) . . ?
N4 C13 C16 110.4(6) . . ?
C14 C13 C16 110.4(6) . . ?
C15 C13 C16 110.6(7) . . ?
C20 C19 N5 116.3(8) . . ?
C19 C20 N6 116.5(8) . . ?
N3 Li1 N5 129.4(6) . . ?
N3 Li1 N6 135.4(6) . . ?
N5 Li1 N6 86.8(5) . . ?
N3 Li1 S1 79.1(4) . . ?
N5 Li1 S1 113.9(5) . . ?
N6 Li1 S1 112.4(5) . . ?
N3 Li1 P1 34.9(2) . . ?
N5 Li1 P1 137.4(5) . . ?
N6 Li1 P1 132.9(5) . . ?
S1 Li1 P1 44.57(19) . . ?

loop_
_geom_bond_atom_site_label_1
_geom_bond_atom_site_label_2
_geom_bond_distance
_geom_bond_site_symmetry_2
_geom_bond_publ_flag
S1 P1 1.978(2) . ?
S1 Li1 2.457(11) . ?
S2 P2 1.931(2) . ?
P1 N3 1.571(5) . ?
P1 N2 1.710(5) . ?
P1 N1 1.716(5) . ?
P1 P2 2.539(2) . ?
P1 Li1 2.721(11) . ?
P2 N4 1.641(5) . ?
P2 N1 1.677(5) . ?
P2 N2 1.676(5) . ?
N1 C1 1.490(7) . ?
N2 C5 1.486(7) . ?
N3 C9 1.473(7) . ?
N3 Li1 2.021(11) . ?
N4 C13 1.500(8) . ?
N5 C19 1.437(10) . ?
N5 C18 1.439(10) . ?
N5 C17 1.443(10) . ?
N5 Li1 2.116(12) . ?
N6 C22 1.430(11) . ?
N6 C21 1.434(10) . ?
N6 C20 1.463(10) . ?
N6 Li1 2.122(12) . ?
C1 C3 1.512(9) . ?
C1 C4 1.520(8) . ?
C1 C2 1.533(9) . ?
C5 C8 1.501(9) . ?
C5 C6 1.505(10) . ?
C5 C7 1.534(10) . ?
C9 C10 1.430(11) . ?
C9 C11 1.438(11) . ?
C9 C12 1.473(11) . ?
C13 C14 1.516(10) . ?
C13 C15 1.515(9) . ?
C13 C16 1.522(10) . ?
C19 C20 1.419(12) . ?

loop_
_geom_torsion_atom_site_label_1
_geom_torsion_atom_site_label_2
_geom_torsion_atom_site_label_3
_geom_torsion_atom_site_label_4
_geom_torsion
_geom_torsion_site_symmetry_1
_geom_torsion_site_symmetry_2
_geom_torsion_site_symmetry_3
_geom_torsion_site_symmetry_4
_geom_torsion_publ_flag
Li1 S1 P1 N3 -7.7(3) . . . . ?
Li1 S1 P1 N2 125.9(3) . . . . ?
Li1 S1 P1 N1 -143.3(3) . . . . ?
Li1 S1 P1 P2 171.5(3) . . . . ?
N3 P1 P2 N4 -2.2(4) . . . . ?
N2 P1 P2 N4 -84.7(3) . . . . ?
N1 P1 P2 N4 84.8(3) . . . . ?
S1 P1 P2 N4 179.0(2) . . . . ?
N3 P1 P2 N1 -86.9(4) . . . . ?
N2 P1 P2 N1 -169.4(3) . . . . ?
S1 P1 P2 N1 94.3(3) . . . . ?
N3 P1 P2 N2 82.5(4) . . . . ?
N1 P1 P2 N2 169.4(3) . . . . ?
S1 P1 P2 N2 -96.3(3) . . . . ?
N3 P1 P2 S2 178.1(3) . . . . ?
N2 P1 P2 S2 95.6(3) . . . . ?
N1 P1 P2 S2 -95.0(3) . . . . ?
S1 P1 P2 S2 -0.66(16) . . . . ?
N4 P2 N1 C1 88.3(5) . . . . ?
N2 P2 N1 C1 -164.1(5) . . . . ?
S2 P2 N1 C1 -42.4(5) . . . . ?
P1 P2 N1 C1 -157.0(6) . . . . ?
N4 P2 N1 P1 -114.7(3) . . . . ?
N2 P2 N1 P1 -7.1(2) . . . . ?
S2 P2 N1 P1 114.61(19) . . . . ?
N3 P1 N1 C1 -77.6(5) . . . . ?
N2 P1 N1 C1 164.4(5) . . . . ?
S1 P1 N1 C1 51.6(5) . . . . ?
P2 P1 N1 C1 157.4(6) . . . . ?
Li1 P1 N1 C1 -19.5(8) . . . . ?
N3 P1 N1 P2 125.0(3) . . . . ?
N2 P1 N1 P2 7.0(2) . . . . ?
S1 P1 N1 P2 -105.83(19) . . . . ?
Li1 P1 N1 P2 -176.9(4) . . . . ?
N4 P2 N2 C5 -87.4(5) . . . . ?
N1 P2 N2 C5 165.0(5) . . . . ?
S2 P2 N2 C5 43.8(6) . . . . ?
P1 P2 N2 C5 157.9(6) . . . . ?
N4 P2 N2 P1 114.7(3) . . . . ?
N1 P2 N2 P1 7.1(2) . . . . ?
S2 P2 N2 P1 -114.1(2) . . . . ?
N3 P1 N2 C5 74.5(6) . . . . ?
N1 P1 N2 C5 -165.1(5) . . . . ?
S1 P1 N2 C5 -53.7(5) . . . . ?
P2 P1 N2 C5 -158.1(6) . . . . ?
Li1 P1 N2 C5 17.8(7) . . . . ?
N3 P1 N2 P2 -127.4(3) . . . . ?
N1 P1 N2 P2 -7.0(2) . . . . ?
S1 P1 N2 P2 104.4(2) . . . . ?
Li1 P1 N2 P2 175.9(3) . . . . ?
N2 P1 N3 C9 50.9(6) . . . . ?
N1 P1 N3 C9 -46.3(6) . . . . ?
S1 P1 N3 C9 -177.8(5) . . . . ?
P2 P1 N3 C9 3.3(7) . . . . ?
Li1 P1 N3 C9 173.1(7) . . . . ?
N2 P1 N3 Li1 -122.2(4) . . . . ?
N1 P1 N3 Li1 140.6(4) . . . . ?
S1 P1 N3 Li1 9.1(4) . . . . ?
P2 P1 N3 Li1 -169.8(3) . . . . ?
N1 P2 N4 C13 -134.7(6) . . . . ?
N2 P2 N4 C13 135.9(6) . . . . ?
S2 P2 N4 C13 0.2(7) . . . . ?
P1 P2 N4 C13 -179.5(5) . . . . ?
P2 N1 C1 C3 -53.3(7) . . . . ?
P1 N1 C1 C3 156.5(5) . . . . ?
P2 N1 C1 C4 -173.3(4) . . . . ?
P1 N1 C1 C4 36.5(7) . . . . ?
P2 N1 C1 C2 66.7(7) . . . . ?
P1 N1 C1 C2 -83.5(6) . . . . ?
P2 N2 C5 C8 48.5(8) . . . . ?
P1 N2 C5 C8 -160.2(5) . . . . ?
P2 N2 C5 C6 169.5(5) . . . . ?
P1 N2 C5 C6 -39.2(8) . . . . ?
P2 N2 C5 C7 -71.3(7) . . . . ?
P1 N2 C5 C7 80.0(7) . . . . ?
P1 N3 C9 C10 -5.2(12) . . . . ?
Li1 N3 C9 C10 165.9(10) . . . . ?
P1 N3 C9 C11 -130.5(9) . . . . ?
Li1 N3 C9 C11 40.5(11) . . . . ?
P1 N3 C9 C12 116.0(8) . . . . ?
Li1 N3 C9 C12 -72.9(10) . . . . ?
P2 N4 C13 C14 176.0(5) . . . . ?
P2 N4 C13 C15 58.2(9) . . . . ?
P2 N4 C13 C16 -65.0(8) . . . . ?
C18 N5 C19 C20 -86.1(12) . . . . ?
C17 N5 C19 C20 154.5(10) . . . . ?
Li1 N5 C19 C20 37.0(12) . . . . ?
N5 C19 C20 N6 -48.5(16) . . . . ?
C22 N6 C20 C19 -86.9(12) . . . . ?
C21 N6 C20 C19 151.8(10) . . . . ?
Li1 N6 C20 C19 28.4(12) . . . . ?
C9 N3 Li1 N5 67.6(10) . . . . ?
P1 N3 Li1 N5 -119.1(7) . . . . ?
C9 N3 Li1 N6 -69.4(10) . . . . ?
P1 N3 Li1 N6 103.9(8) . . . . ?
C9 N3 Li1 S1 179.6(5) . . . . ?
P1 N3 Li1 S1 -7.1(3) . . . . ?
C9 N3 Li1 P1 -173.3(7) . . . . ?
C19 N5 Li1 N3 -166.9(8) . . . . ?
C18 N5 Li1 N3 -45.2(10) . . . . ?
C17 N5 Li1 N3 75.4(9) . . . . ?
C19 N5 Li1 N6 -15.5(7) . . . . ?
C18 N5 Li1 N6 106.2(7) . . . . ?
C17 N5 Li1 N6 -133.2(7) . . . . ?
C19 N5 Li1 S1 97.6(7) . . . . ?
C18 N5 Li1 S1 -140.7(6) . . . . ?
C17 N5 Li1 S1 -20.1(8) . . . . ?
C19 N5 Li1 P1 145.5(8) . . . . ?
C18 N5 Li1 P1 -92.8(9) . . . . ?
C17 N5 Li1 P1 27.8(10) . . . . ?
C22 N6 Li1 N3 -98.8(10) . . . . ?
C21 N6 Li1 N3 25.4(11) . . . . ?
C20 N6 Li1 N3 142.5(9) . . . . ?
C22 N6 Li1 N5 113.1(8) . . . . ?
C21 N6 Li1 N5 -122.7(7) . . . . ?
C20 N6 Li1 N5 -5.6(7) . . . . ?
C22 N6 Li1 S1 -1.5(9) . . . . ?
C21 N6 Li1 S1 122.7(7) . . . . ?
C20 N6 Li1 S1 -120.2(7) . . . . ?
C22 N6 Li1 P1 -49.5(10) . . . . ?
C21 N6 Li1 P1 74.7(9) . . . . ?
C20 N6 Li1 P1 -168.2(7) . . . . ?
P1 S1 Li1 N3 5.8(2) . . . . ?
P1 S1 Li1 N5 134.2(5) . . . . ?
P1 S1 Li1 N6 -129.1(5) . . . . ?
N2 P1 Li1 N3 92.5(4) . . . . ?
N1 P1 Li1 N3 -82.3(6) . . . . ?
S1 P1 Li1 N3 -170.1(4) . . . . ?
N3 P1 Li1 N5 94.7(8) . . . . ?
N2 P1 Li1 N5 -172.8(6) . . . . ?
N1 P1 Li1 N5 12.4(10) . . . . ?
S1 P1 Li1 N5 -75.4(7) . . . . ?
N3 P1 Li1 N6 -111.6(8) . . . . ?
N2 P1 Li1 N6 -19.1(8) . . . . ?
N1 P1 Li1 N6 166.1(5) . . . . ?
S1 P1 Li1 N6 78.4(6) . . . . ?
N3 P1 Li1 S1 170.1(4) . . . . ?
N2 P1 Li1 S1 -97.4(3) . . . . ?
N1 P1 Li1 S1 87.8(5) . . . . ?
